data_2009914
loop_
_publ_author_name
'Tomita, K.'
'Vilegas, W.'

_publ_section_title
;
 An isocoumarin derivative from <i>Paepalanthus bromelioides</i>
;
_journal_issue 8
_journal_name_full 'Acta Crystallographica Section C'
_journal_page_first 1269
_journal_page_last 1271
_journal_paper_doi 10.1107/S0108270193013861
_journal_volume 50
_journal_year 1994
_chemical_formula_moiety 'C18 H18 O6'
_chemical_formula_sum 'C18 H18 O6'
_chemical_formula_weight 330.33
_space_group_IT_number 2
_space_group_name_Hall '-P 1'
_space_group_name_H-M_alt 'P -1'
_symmetry_cell_setting triclinic
_symmetry_space_group_name_Hall '-P 1'
_symmetry_space_group_name_H-M 'P -1'
_atom_type_scat_source ' NRCVAX (Gabe, Le Page, Charland, Lee & White, 1989)'
_cell_angle_alpha 106.320(10)
_cell_angle_beta 106.070(10)
_cell_angle_gamma 95.210(10)
_cell_formula_units_Z 2
_cell_length_a 7.4370(10)
_cell_length_b 9.3360(10)
_cell_length_c 12.402(2)
_cell_measurement_reflns_used 19
_cell_measurement_temperature 295(2)
_cell_measurement_theta_max 19
_cell_measurement_theta_min 7
_cell_volume 780.7(2)
_diffrn_measurement_device 'Enraf-Nonius CAD-4'
_diffrn_measurement_method \w-2\q
_diffrn_radiation_type MoK\a
_diffrn_radiation_wavelength 0.71069
_diffrn_reflns_av_R_equivalents 0.010
_diffrn_reflns_limit_h_max 8
_diffrn_reflns_limit_h_min -8
_diffrn_reflns_limit_k_max 10
_diffrn_reflns_limit_k_min 0
_diffrn_reflns_limit_l_max 13
_diffrn_reflns_limit_l_min -13
_diffrn_reflns_number 2329
_diffrn_reflns_theta_max 22.9
_diffrn_standards_decay_% none
_diffrn_standards_interval_time 60
_diffrn_standards_number 1
_exptl_absorpt_coefficient_mu 0.099
_exptl_absorpt_correction_type none
_exptl_crystal_colour 'pale yellow'
_exptl_crystal_density_diffrn 1.405
_exptl_crystal_density_meas 1.41(4)
_exptl_crystal_density_method 'flotation in ?'
_exptl_crystal_description plate-like
_exptl_crystal_size_max 0.3
_exptl_crystal_size_mid 0.3
_exptl_crystal_size_min 0.2
_refine_diff_density_max 0.140
_refine_diff_density_min -0.200
_refine_ls_goodness_of_fit_obs 3.21
_refine_ls_hydrogen_treatment noref
_refine_ls_number_parameters 217
_refine_ls_number_reflns 1471
_refine_ls_R_factor_obs 0.044
_refine_ls_shift/esd_max 0.000
_refine_ls_structure_factor_coef F
_refine_ls_weighting_details 'w = 1/\s^2^(F)'
_refine_ls_weighting_scheme calc
_refine_ls_wR_factor_obs 0.031
_reflns_number_observed 1471
_reflns_number_total 2169
_reflns_observed_criterion I>2.5\s(I)
_cod_data_source_file ab1106.cif
_cod_data_source_block ab1106_structure_1_of_1
_cod_depositor_comments
;
The following automatic conversions were performed:

'_cell_measurement_temperature' value 'room' was changed to '295(2)'
- the room/ambient temperature average [293;298] in Kelvins(K) was
taken.

Automatic conversion script
Id: cif_fix_values 1646 2011-03-28 12:23:43Z adriana 

The following automatic conversions were performed:

'_cell_measurement_temperature' value 'room' was changed to '295(2)'
- the room/ambient temperature average [293;298] in Kelvins(K) was
taken.

Automatic conversion script
Id: cif_fix_values 1715 2011-07-08 13:25:40Z adriana 

The following automatic conversions were performed:

'_refine_ls_weighting_scheme' value '1/\s^2^(F)' was changed to
'calc'. New tag '_refine_ls_weighting_details' was created. The value
of the new tag was set to 'w = 1/\s^2^(F)'.

Automatic conversion script
Id: cif_fix_values 3143 2015-03-26 13:38:13Z robertas 
;
_cod_database_code 2009914

loop_
_space_group_symop_id
_space_group_symop_operation_xyz
1 x,y,z
2 -x,-y,-z

loop_
_atom_site_label
_atom_site_fract_x
_atom_site_fract_y
_atom_site_fract_z
O(1) .3326(3) .1970(2) .0179(2)
O(2) .2495(4) .2082(3) -.1623(2)
O(3) .0390(3) -.0353(2) -.3414(2)
O(4) -.1568(3) -.2841(3) -.5005(2)
O(5) -.3021(3) -.7165(3) -.3961(2)
O(6) .1226(3) -.3375(3) -.0089(2)
C(1) .2441(5) .1271(4) -.1030(3)
C(2) .1582(5) -.0343(4) -.1417(3)
C(3) .0587(5) -.1115(4) -.2605(3)
C(4) -.0297(5) -.2666(4) -.2973(3)
C(5) -.1424(5) -.3547(4) -.4178(3)
C(6) -.2292(5) -.5005(4) -.4437(3)
C(7) -.2063(5) -.5696(4) -.3546(3)
C(8) -.0990(5) -.4960(4) -.2408(3)
C(9) -.0097(5) -.3431(4) -.2108(3)
C(10) .1010(5) -.2621(4) -.0925(3)
C(11) .1797(5) -.1110(4) -.0561(3)
C(12) .2830(5) -.0267(4) .0668(3)
C(13) .3517(5) .1194(4) .0995(3)
C(14) .4573(5) .2250(4) .2201(3)
C(15) .1892(5) -.0387(4) -.3934(3)
C(16) -.2580(5) -.3714(4) -.6208(3)
C(17) -.2794(5) -.8007(4) -.3150(3)
C(18) .2719(5) -.4273(4) -.0072(3)
H1C6 -.311 -.564 -.535
H1C8 -.077 -.546 -.170
H1C12 .289 -.092 .128
H1C14 .395 .327 .235
H2C14 .608 .255 .231
H3C14 .461 .170 .286
H1C15 .198 -.155 -.438
H2C15 .325 .012 -.324
H3C15 .173 .021 -.457
H1C16 -.407 -.412 -.637
H2C16 -.202 -.476 -.648
H3C16 -.241 -.298 -.672
H1C17 -.355 -.759 -.253
H2C17 -.355 -.918 -.359
H3C17 -.130 -.807 -.277
H1C18 .267 -.493 .051
H2C18 .271 -.490 -.096
H3C18 .411 -.351 .028

loop_
_geom_angle_atom_site_label_1
_geom_angle_atom_site_label_2
_geom_angle_atom_site_label_3
_geom_angle
_geom_angle_publ_flag
C(1) O(1) C(13) 123.1(3) yes
C(3) O(3) C(15) 113.8(3) yes
C(5) O(4) C(16) 117.5(3) yes
C(7) O(5) C(17) 117.7(3) yes
C(10) O(6) C(18) 113.5(3) yes
O(1) C(1) O(2) 114.7(3) yes
O(1) C(1) C(2) 116.8(3) yes
O(2) C(1) C(2) 128.5(3) yes
C(1) C(2) C(3) 120.7(3) yes
C(1) C(2) C(11) 118.9(3) yes
C(3) C(2) C(11) 120.4(3) yes
O(3) C(3) C(2) 119.5(3) yes
O(3) C(3) C(4) 119.9(3) yes
C(2) C(3) C(4) 120.6(3) yes
C(3) C(4) C(5) 124.7(3) yes
C(3) C(4) C(9) 118.8(3) yes
C(5) C(4) C(9) 116.5(3) yes
O(4) C(5) C(4) 116.7(3) yes
O(4) C(5) C(6) 122.8(3) yes
C(4) C(5) C(6) 120.5(3) yes
C(5) C(6) C(7) 120.5(3) yes
C(5) C(6) H1C6 118.7(3) no
C(7) C(6) H1C6 120.7(3) no
O(5) C(7) C(6) 112.9(3) yes
O(5) C(7) C(8) 124.8(3) yes
C(6) C(7) C(8) 122.4(3) yes
C(7) C(8) C(9) 118.3(3) yes
C(7) C(8) H1C8 124.4(3) no
C(9) C(8) H1C8 117.3(3) no
C(4) C(9) C(8) 121.7(3) yes
C(10) C(11) C(12) 122.2(3) yes
C(11) C(12) C(13) 120.8(3) yes
C(11) C(12) H1C12 114.8(3) no
C(13) C(12) H1C12 124.3(3) no
O(1) C(13) C(12) 121.5(3) yes
O(1) C(13) C(14) 109.8(3) yes
C(12) C(13) C(14) 128.8(3) yes
C(13) C(14) H1C14 109.1(3) no
C(13) C(14) H2C14 111.3(3) no
C(13) C(14) H3C14 110.9(3) no
H1C14 C(14) H2C14 110.1(3) no
H1C14 C(14) H3C14 113.2(3) no
H2C14 C(14) H3C14 102.2(3) no
O(3) C(15) H1C15 110.9(3) no
O(3) C(15) H2C15 109.4(3) no
O(3) C(15) H3C15 113.6(3) no
H1C15 C(15) H2C15 107.3(3) no
H1C15 C(15) H3C15 107.3(3) no
H2C15 C(15) H3C15 108.1(3) no
O(4) C(16) H1C16 113.8(3) no
O(4) C(16) H2C16 111.1(3) no
O(4) C(16) H3C16 105.6(3) no
H1C16 C(16) H2C16 104.0(3) no
H1C16 C(16) H3C16 111.0(3) no
H2C16 C(16) H3C16 111.5(3) no
O(5) C(17) H1C17 109.4(3) no
O(5) C(17) H2C17 111.4(3) no
O(5) C(17) H3C17 111.5(3) no
H1C17 C(17) H2C17 101.2(3) no
H1C17 C(17) H3C17 116.5(3) no
C(4) C(9) C(10) 118.4(3) yes
C(8) C(9) C(10) 119.8(3) yes
O(6) C(10) C(9) 118.3(3) yes
O(6) C(10) C(11) 119.0(3) yes
C(9) C(10) C(11) 122.7(3) yes
C(2) C(11) C(10) 118.9(3) yes
C(2) C(11) C(12) 118.9(3) yes
H2C17 C(17) H3C17 106.2(3) no
O(6) C(18) H1C18 108.6(3) no
O(6) C(18) H2C18 112.4(3) no
O(6) C(18) H3C18 109.0(3) no
H1C18 C(18) H2C18 116.4(3) no
H1C18 C(18) H3C18 108.4(3) no
H2C18 C(18) H3C18 101.5(3) no

loop_
_geom_bond_atom_site_label_1
_geom_bond_atom_site_label_2
_geom_bond_distance
_geom_bond_publ_flag
O(1) C(1) 1.390(4) yes
O(1) C(13) 1.386(4) yes
O(2) C(1) 1.199(5) yes
O(3) C(3) 1.369(4) yes
O(3) C(15) 1.434(4) yes
O(4) C(5) 1.353(4) yes
O(4) C(16) 1.428(4) yes
O(5) C(7) 1.370(4) yes
O(5) C(17) 1.426(4) yes
O(6) C(10) 1.391(4) yes
O(6) C(18) 1.450(4) yes
C(1) C(2) 1.469(5) yes
C(2) C(3) 1.392(5) yes
C(2) C(11) 1.421(5) yes
C(3) C(4) 1.424(5) yes
C(4) C(5) 1.450(5) yes
C(4) C(9) 1.430(5) yes
C(5) C(6) 1.361(5) yes
C(6) C(7) 1.407(5) yes
C(6) H1C6 1.089(3) no
C(7) C(8) 1.354(5) yes
C(8) C(9) 1.418(5) yes
C(8) H1C8 1.087(3) no
C(9) C(10) 1.413(5) yes
C(10) C(11) 1.372(5) yes
C(11) C(12) 1.450(5) yes
C(12) C(13) 1.317(5) yes
C(12) H1C12 1.093(3) no
C(13) C(14) 1.485(5) yes
C(14) H1C14 1.086(3) no
C(14) H2C14 1.093(3) no
C(14) H3C14 1.075(3) no
C(15) H1C15 1.090(4) no
C(15) H2C15 1.091(4) no
C(15) H3C15 1.075(3) no
C(16) H1C16 1.083(4) no
C(16) H2C16 1.097(4) no
C(16) H3C16 1.082(3) no
C(17) H1C17 1.087(4) no
C(17) H2C17 1.092(4) no
C(17) H3C17 1.091(4) no
C(18) H1C18 1.075(3) no
C(18) H2C18 1.091(4) no
C(18) H3C18 1.098(4) no
